data_1570164
loop_
_publ_author_name
'Ward, Robert J.'
'Rungthanaphatsophon, Pokpong'
'Huang, Patrick'
'Kelley, Steven P.'
'Walensky, Justin R.'

_publ_section_title
;
 Cooperative dihydrogen activation with unsupported uranium-metal bonds
 and characterization of a terminal U(iv) hydride.
;
_journal_issue 43
_journal_name_full 'Chemical science'
_journal_page_first 12255
_journal_page_last 12263
_journal_paper_doi 10.1039/d3sc04857h
_journal_volume 14
_journal_year 2023
_chemical_formula_moiety 'C39 H56 Ga O U'
_chemical_formula_sum 'C39 H56 Ga O U'
_chemical_formula_weight 848.58
_chemical_properties_physical Air-sensitive,Heat-sensitive,Radioactive
_space_group_crystal_system triclinic
_space_group_IT_number 2
_space_group_name_Hall '-P 1'
_space_group_name_H-M_alt 'P -1'
_atom_sites_solution_hydrogens geom
_atom_sites_solution_primary dual
_atom_sites_solution_secondary difmap
_audit_creation_date 2022-06-07
_audit_creation_method
;
Olex2 1.2
(compiled 2018.05.29 svn.r3508 for OlexSys, GUI svn.r5506)
;
_audit_update_record
;
2023-05-19 deposited with the CCDC.	2023-10-23 downloaded from the CCDC.
;
_cell_angle_alpha 97.253(6)
_cell_angle_beta 97.094(6)
_cell_angle_gamma 99.358(7)
_cell_formula_units_Z 2
_cell_length_a 9.6007(18)
_cell_length_b 12.037(2)
_cell_length_c 16.215(3)
_cell_measurement_reflns_used 9924
_cell_measurement_temperature 100.0
_cell_measurement_theta_max 26.79
_cell_measurement_theta_min 2.30
_cell_volume 1814.2(6)
_computing_cell_refinement 'Bruker Apex3 V.2017.3-0/SAINT V8.38A'
_computing_data_collection 'Bruker Apex3 V.2017.3-0'
_computing_data_reduction 'Bruker Apex3 V.2017.3-0/SAINT V8.38A'
_computing_molecular_graphics 'Olex2 (Dolomanov et al., 2009)'
_computing_publication_material 'Olex2 (Dolomanov et al., 2009)'
_computing_structure_refinement 'ShelXL (Sheldrick, 2015)'
_diffrn_ambient_temperature 100.0
_diffrn_measured_fraction_theta_full 0.997
_diffrn_measured_fraction_theta_max 0.985
_diffrn_measurement_device_type 'Bruker VENTURE CMOS area detector'
_diffrn_measurement_method 'shutterless omega and phi scans'
_diffrn_radiation_monochromator 'mirror optics'
_diffrn_radiation_type MoK\a
_diffrn_radiation_wavelength 0.71073
_diffrn_reflns_av_R_equivalents 0.0826
_diffrn_reflns_av_unetI/netI 0.0797
_diffrn_reflns_Laue_measured_fraction_full 0.997
_diffrn_reflns_Laue_measured_fraction_max 0.985
_diffrn_reflns_limit_h_max 12
_diffrn_reflns_limit_h_min -12
_diffrn_reflns_limit_k_max 15
_diffrn_reflns_limit_k_min -15
_diffrn_reflns_limit_l_max 20
_diffrn_reflns_limit_l_min -20
_diffrn_reflns_number 27377
_diffrn_reflns_point_group_measured_fraction_full 0.997
_diffrn_reflns_point_group_measured_fraction_max 0.985
_diffrn_reflns_theta_full 25.242
_diffrn_reflns_theta_max 26.902
_diffrn_reflns_theta_min 1.996
_diffrn_source 'Incoatec IMuS microfocus Mo tube'
_diffrn_standards_number 0
_exptl_absorpt_coefficient_mu 5.227
_exptl_absorpt_correction_T_max 0.4910
_exptl_absorpt_correction_T_min 0.3735
_exptl_absorpt_correction_type multi-scan
_exptl_absorpt_process_details 'Bruker AXScale'
_exptl_crystal_colour 'clear black'
_exptl_crystal_colour_lustre clear
_exptl_crystal_colour_primary black
_exptl_crystal_density_diffrn 1.553
_exptl_crystal_description block
_exptl_crystal_F_000 842
_exptl_crystal_recrystallization_method 'Re-crystallisation from solvent: pentane'
_exptl_crystal_size_max 0.12
_exptl_crystal_size_mid 0.1
_exptl_crystal_size_min 0.08
_refine_diff_density_max 1.100
_refine_diff_density_min -2.086
_refine_diff_density_rms 0.197
_refine_ls_extinction_method none
_refine_ls_goodness_of_fit_ref 1.023
_refine_ls_hydrogen_treatment constr
_refine_ls_matrix_type full
_refine_ls_number_parameters 397
_refine_ls_number_reflns 7728
_refine_ls_number_restraints 0
_refine_ls_restrained_S_all 1.023
_refine_ls_R_factor_all 0.0618
_refine_ls_R_factor_gt 0.0459
_refine_ls_shift/su_max 0.001
_refine_ls_shift/su_mean 0.000
_refine_ls_structure_factor_coef Fsqd
_refine_ls_weighting_details 'w=1/[\s^2^(Fo^2^)+(0.0249P)^2^+9.5475P] where P=(Fo^2^+2Fc^2^)/3'
_refine_ls_weighting_scheme calc
_refine_ls_wR_factor_gt 0.0938
_refine_ls_wR_factor_ref 0.0999
_reflns_Friedel_coverage 0.000
_reflns_number_gt 6508
_reflns_number_total 7728
_reflns_threshold_expression 'I > 2\s(I)'
_cod_data_source_file d3sc04857h5.cif
_cod_data_source_block 3
_cod_depositor_comments 'Adding full bibliography for 1570163--1570169.cif.'
_cod_database_code 1570164
_shelx_shelxl_version_number 2017/1
_shelx_space_group_comment
;
The symmetry employed for this shelxl refinement is uniquely defined
by the following loop, which should always be used as a source of
symmetry information in preference to the above space-group names.
They are only intended as comments.
;
_shelx_estimated_absorpt_t_max 0.680
_shelx_estimated_absorpt_t_min 0.573
_olex2_refinement_description
;
1. Fixed Uiso
 At 1.2 times of:
  All C(H) groups
 At 1.5 times of:
  All C(H,H,H) groups
2.a Aromatic/amide H refined with riding coordinates:
 C33(H33), C35(H35)
2.b Idealised Me refined as rotating group:
 C6(H6A,H6B,H6C), C7(H7A,H7B,H7C), C8(H8A,H8B,H8C), C9(H9A,H9B,H9C), C10(H10A,
 H10B,H10C), C16(H16A,H16B,H16C), C17(H17A,H17B,H17C), C18(H18A,H18B,H18C),
 C19(H19A,H19B,H19C), C20(H20A,H20B,H20C), C26(H26A,H26B,H26C), C27(H27A,H27B,
 H27C), C28(H28A,H28B,H28C), C29(H29A,H29B,H29C), C30(H30A,H30B,H30C), C37(H37A,
 H37B,H37C), C38(H38A,H38B,H38C), C39(H39A,H39B,H39C)
;
_olex2_submission_special_instructions 'No special instructions were received'

loop_
_space_group_symop_operation_xyz
'x, y, z'
'-x, -y, -z'

loop_
_atom_site_label
_atom_site_type_symbol
_atom_site_fract_x
_atom_site_fract_y
_atom_site_fract_z
_atom_site_U_iso_or_equiv
_atom_site_adp_type
_atom_site_occupancy
_atom_site_site_symmetry_order
_atom_site_calc_flag
_atom_site_refinement_flags_posn
_atom_site_refinement_flags_adp
_atom_site_refinement_flags_occupancy
_atom_site_disorder_assembly
_atom_site_disorder_group
U1 U 0.67601(2) 0.74230(2) 0.79412(2) 0.01360(8) Uani 1 1 d . . . . .
Ga1 Ga 0.70916(8) 0.48744(6) 0.73898(4) 0.02005(16) Uani 1 1 d . . . . .
O1 O 0.7188(5) 0.8013(4) 0.6767(3) 0.0202(10) Uani 1 1 d . . . . .
C1 C 0.9644(7) 0.7789(7) 0.8477(4) 0.0291(17) Uani 1 1 d . . . . .
C2 C 0.9089(8) 0.7165(6) 0.9082(5) 0.0311(18) Uani 1 1 d . . . . .
C3 C 0.8331(7) 0.7860(6) 0.9566(4) 0.0230(14) Uani 1 1 d . . . . .
C4 C 0.8428(7) 0.8907(5) 0.9262(4) 0.0193(13) Uani 1 1 d . . . . .
C5 C 0.9265(7) 0.8879(6) 0.8580(4) 0.0236(15) Uani 1 1 d . . . . .
C6 C 1.0578(9) 0.7398(9) 0.7849(6) 0.054(3) Uani 1 1 d . . . . .
H6A H 1.025894 0.658285 0.764546 0.080 Uiso 1 1 calc GR . . . .
H6B H 1.157205 0.753245 0.812224 0.080 Uiso 1 1 calc GR . . . .
H6C H 1.050574 0.782485 0.737430 0.080 Uiso 1 1 calc GR . . . .
C7 C 0.9413(11) 0.6037(7) 0.9282(6) 0.055(3) Uani 1 1 d . . . . .
H7A H 0.857764 0.560571 0.946330 0.083 Uiso 1 1 calc GR . . . .
H7B H 1.022709 0.616612 0.973289 0.083 Uiso 1 1 calc GR . . . .
H7C H 0.964476 0.560412 0.877916 0.083 Uiso 1 1 calc GR . . . .
C8 C 0.7745(9) 0.7557(7) 1.0347(5) 0.0373(19) Uani 1 1 d . . . . .
H8A H 0.715996 0.810963 1.053011 0.056 Uiso 1 1 calc GR . . . .
H8B H 0.853719 0.757090 1.079398 0.056 Uiso 1 1 calc GR . . . .
H8C H 0.715876 0.679258 1.022317 0.056 Uiso 1 1 calc GR . . . .
C9 C 0.7916(8) 0.9963(6) 0.9634(5) 0.0292(16) Uani 1 1 d . . . . .
H9A H 0.744029 1.029641 0.918089 0.044 Uiso 1 1 calc GR . . . .
H9B H 0.873468 1.051869 0.993975 0.044 Uiso 1 1 calc GR . . . .
H9C H 0.724336 0.975470 1.002029 0.044 Uiso 1 1 calc GR . . . .
C10 C 0.9714(9) 0.9849(7) 0.8122(5) 0.043(2) Uani 1 1 d . . . . .
H10A H 0.976290 0.955434 0.753679 0.065 Uiso 1 1 calc GR . . . .
H10B H 1.065555 1.026705 0.839218 0.065 Uiso 1 1 calc GR . . . .
H10C H 0.901903 1.036105 0.813777 0.065 Uiso 1 1 calc GR . . . .
C11 C 0.4333(7) 0.7537(6) 0.8714(4) 0.0221(14) Uani 1 1 d . . . . .
C12 C 0.4106(7) 0.6394(5) 0.8302(4) 0.0205(14) Uani 1 1 d . . . . .
C13 C 0.3905(6) 0.6410(6) 0.7418(4) 0.0201(14) Uani 1 1 d . . . . .
C14 C 0.3992(7) 0.7557(6) 0.7283(4) 0.0199(14) Uani 1 1 d . . . . .
C15 C 0.4277(7) 0.8268(6) 0.8085(4) 0.0191(13) Uani 1 1 d . . . . .
C16 C 0.4306(8) 0.7900(7) 0.9634(4) 0.0332(18) Uani 1 1 d . . . . .
H16A H 0.463529 0.733334 0.995687 0.050 Uiso 1 1 calc GR . . . .
H16B H 0.332882 0.796500 0.972257 0.050 Uiso 1 1 calc GR . . . .
H16C H 0.493445 0.863982 0.982054 0.050 Uiso 1 1 calc GR . . . .
C17 C 0.3984(8) 0.5351(6) 0.8725(5) 0.0330(17) Uani 1 1 d . . . . .
H17A H 0.392246 0.467624 0.830592 0.049 Uiso 1 1 calc GR . . . .
H17B H 0.312372 0.527994 0.899738 0.049 Uiso 1 1 calc GR . . . .
H17C H 0.482564 0.541489 0.914907 0.049 Uiso 1 1 calc GR . . . .
C18 C 0.3489(8) 0.5406(7) 0.6733(5) 0.0346(18) Uani 1 1 d . . . . .
H18A H 0.409965 0.550116 0.629632 0.052 Uiso 1 1 calc GR . . . .
H18B H 0.248969 0.535160 0.648839 0.052 Uiso 1 1 calc GR . . . .
H18C H 0.360401 0.470901 0.696716 0.052 Uiso 1 1 calc GR . . . .
C19 C 0.3693(8) 0.7943(7) 0.6441(4) 0.0333(18) Uani 1 1 d . . . . .
H19A H 0.397860 0.877200 0.650104 0.050 Uiso 1 1 calc GR . . . .
H19B H 0.267080 0.772793 0.622782 0.050 Uiso 1 1 calc GR . . . .
H19C H 0.423556 0.757946 0.604468 0.050 Uiso 1 1 calc GR . . . .
C20 C 0.4268(8) 0.9521(6) 0.8248(4) 0.0286(16) Uani 1 1 d . . . . .
H20A H 0.484199 0.984873 0.879214 0.043 Uiso 1 1 calc GR . . . .
H20B H 0.328450 0.964406 0.825428 0.043 Uiso 1 1 calc GR . . . .
H20C H 0.467026 0.988958 0.780266 0.043 Uiso 1 1 calc GR . . . .
C21 C 0.6053(8) 0.2974(6) 0.7239(5) 0.0271(16) Uani 1 1 d . . . . .
C22 C 0.7377(8) 0.3115(5) 0.7770(4) 0.0260(15) Uani 1 1 d . . . . .
C23 C 0.8493(8) 0.3454(5) 0.7308(4) 0.0233(14) Uani 1 1 d . . . . .
C24 C 0.7839(7) 0.3518(5) 0.6475(4) 0.0212(14) Uani 1 1 d . . . . .
C25 C 0.6334(7) 0.3223(5) 0.6435(4) 0.0202(14) Uani 1 1 d . . . . .
C26 C 0.4616(9) 0.2509(6) 0.7447(6) 0.041(2) Uani 1 1 d . . . . .
H26A H 0.460414 0.271169 0.805084 0.061 Uiso 1 1 calc GR . . . .
H26B H 0.441890 0.167819 0.729780 0.061 Uiso 1 1 calc GR . . . .
H26C H 0.388413 0.283247 0.712998 0.061 Uiso 1 1 calc GR . . . .
C27 C 0.7547(10) 0.2866(7) 0.8659(5) 0.042(2) Uani 1 1 d . . . . .
H27A H 0.856371 0.299288 0.888598 0.063 Uiso 1 1 calc GR . . . .
H27B H 0.711809 0.207127 0.866735 0.063 Uiso 1 1 calc GR . . . .
H27C H 0.706889 0.337050 0.900423 0.063 Uiso 1 1 calc GR . . . .
C28 C 1.0087(8) 0.3625(7) 0.7593(5) 0.0384(19) Uani 1 1 d . . . . .
H28A H 1.056785 0.427572 0.736484 0.058 Uiso 1 1 calc GR . . . .
H28B H 1.044358 0.293867 0.738950 0.058 Uiso 1 1 calc GR . . . .
H28C H 1.027911 0.377261 0.820804 0.058 Uiso 1 1 calc GR . . . .
C29 C 0.8633(8) 0.3753(6) 0.5750(5) 0.0315(17) Uani 1 1 d . . . . .
H29A H 0.803904 0.407670 0.534102 0.047 Uiso 1 1 calc GR . . . .
H29B H 0.885324 0.304033 0.547832 0.047 Uiso 1 1 calc GR . . . .
H29C H 0.952307 0.429402 0.595845 0.047 Uiso 1 1 calc GR . . . .
C30 C 0.5254(8) 0.3104(6) 0.5670(4) 0.0332(18) Uani 1 1 d . . . . .
H30A H 0.435890 0.328597 0.583453 0.050 Uiso 1 1 calc GR . . . .
H30B H 0.508502 0.232038 0.537687 0.050 Uiso 1 1 calc GR . . . .
H30C H 0.560767 0.362862 0.529534 0.050 Uiso 1 1 calc GR . . . .
C31 C 0.7519(7) 0.8418(5) 0.6066(4) 0.0184(13) Uani 1 1 d . . . . .
C32 C 0.8062(7) 0.7721(5) 0.5461(4) 0.0185(13) Uani 1 1 d . . . . .
C33 C 0.8410(7) 0.8142(6) 0.4738(4) 0.0223(14) Uani 1 1 d . . . . .
H33 H 0.877953 0.767392 0.433363 0.027 Uiso 1 1 calc R . . . .
C34 C 0.8235(7) 0.9226(6) 0.4586(4) 0.0218(14) Uani 1 1 d . . . . .
C35 C 0.7674(7) 0.9900(6) 0.5187(4) 0.0255(15) Uani 1 1 d . . . . .
H35 H 0.753374 1.063910 0.509248 0.031 Uiso 1 1 calc R . . . .
C36 C 0.7322(7) 0.9512(6) 0.5915(4) 0.0229(14) Uani 1 1 d . . . . .
C37 C 0.8208(8) 0.6533(6) 0.5596(4) 0.0258(15) Uani 1 1 d . . . . .
H37A H 0.891344 0.656242 0.609292 0.039 Uiso 1 1 calc GR . . . .
H37B H 0.852093 0.614468 0.510207 0.039 Uiso 1 1 calc GR . . . .
H37C H 0.728393 0.611591 0.568044 0.039 Uiso 1 1 calc GR . . . .
C38 C 0.8677(8) 0.9671(6) 0.3796(4) 0.0302(16) Uani 1 1 d . . . . .
H38A H 0.922507 0.915394 0.351874 0.045 Uiso 1 1 calc GR . . . .
H38B H 0.926650 1.043158 0.395222 0.045 Uiso 1 1 calc GR . . . .
H38C H 0.782235 0.971190 0.341038 0.045 Uiso 1 1 calc GR . . . .
C39 C 0.6749(8) 1.0284(6) 0.6545(5) 0.0312(17) Uani 1 1 d . . . . .
H39A H 0.582774 1.043191 0.629317 0.047 Uiso 1 1 calc GR . . . .
H39B H 0.742382 1.100558 0.670774 0.047 Uiso 1 1 calc GR . . . .
H39C H 0.662229 0.991706 0.704349 0.047 Uiso 1 1 calc GR . . . .

loop_
_atom_site_aniso_label
_atom_site_aniso_U_11
_atom_site_aniso_U_22
_atom_site_aniso_U_33
_atom_site_aniso_U_23
_atom_site_aniso_U_13
_atom_site_aniso_U_12
U1 0.01095(12) 0.01693(12) 0.01289(11) 0.00250(8) -0.00004(8) 0.00356(8)
Ga1 0.0209(4) 0.0187(3) 0.0203(4) 0.0025(3) 0.0008(3) 0.0048(3)
O1 0.020(2) 0.026(2) 0.018(2) 0.0109(19) 0.0073(19) 0.006(2)
C1 0.009(3) 0.046(4) 0.028(4) -0.011(3) -0.004(3) 0.007(3)
C2 0.026(4) 0.027(4) 0.035(4) -0.005(3) -0.018(3) 0.013(3)
C3 0.023(4) 0.026(3) 0.019(3) 0.005(3) -0.009(3) 0.006(3)
C4 0.010(3) 0.025(3) 0.020(3) -0.004(3) -0.002(2) 0.003(3)
C5 0.012(3) 0.031(4) 0.022(3) -0.003(3) -0.002(3) -0.004(3)
C6 0.020(4) 0.079(7) 0.052(5) -0.029(5) 0.003(4) 0.012(4)
C7 0.065(6) 0.041(5) 0.049(5) -0.009(4) -0.035(5) 0.023(5)
C8 0.045(5) 0.037(4) 0.026(4) 0.013(3) -0.005(4) -0.003(4)
C9 0.023(4) 0.032(4) 0.029(4) -0.002(3) 0.000(3) 0.004(3)
C10 0.038(5) 0.049(5) 0.035(4) 0.007(4) 0.007(4) -0.017(4)
C11 0.019(3) 0.035(4) 0.015(3) 0.008(3) 0.007(3) 0.006(3)
C12 0.015(3) 0.024(3) 0.026(3) 0.009(3) 0.009(3) 0.005(3)
C13 0.008(3) 0.029(4) 0.021(3) 0.002(3) 0.000(2) -0.001(3)
C14 0.012(3) 0.034(4) 0.014(3) 0.001(3) 0.000(2) 0.007(3)
C15 0.015(3) 0.030(4) 0.014(3) 0.006(3) 0.003(2) 0.007(3)
C16 0.034(4) 0.050(5) 0.019(3) 0.004(3) 0.007(3) 0.017(4)
C17 0.031(4) 0.031(4) 0.040(4) 0.011(3) 0.014(3) 0.003(3)
C18 0.024(4) 0.039(4) 0.036(4) -0.007(3) -0.002(3) 0.005(3)
C19 0.027(4) 0.055(5) 0.020(3) 0.011(3) -0.002(3) 0.012(4)
C20 0.030(4) 0.031(4) 0.028(4) 0.004(3) 0.002(3) 0.018(3)
C21 0.027(4) 0.017(3) 0.036(4) 0.002(3) 0.002(3) 0.004(3)
C22 0.039(4) 0.018(3) 0.026(4) 0.009(3) 0.008(3) 0.011(3)
C23 0.028(4) 0.019(3) 0.021(3) 0.001(3) -0.001(3) 0.007(3)
C24 0.021(3) 0.021(3) 0.023(3) 0.003(3) 0.002(3) 0.009(3)
C25 0.025(4) 0.017(3) 0.017(3) -0.002(3) 0.003(3) 0.003(3)
C26 0.041(5) 0.026(4) 0.059(6) 0.009(4) 0.017(4) 0.008(4)
C27 0.071(6) 0.037(4) 0.024(4) 0.013(3) 0.010(4) 0.017(4)
C28 0.030(4) 0.043(5) 0.040(4) -0.002(4) -0.006(4) 0.016(4)
C29 0.032(4) 0.036(4) 0.030(4) 0.008(3) 0.009(3) 0.010(3)
C30 0.034(4) 0.035(4) 0.026(4) -0.004(3) -0.009(3) 0.008(3)
C31 0.013(3) 0.024(3) 0.015(3) 0.005(3) -0.003(2) -0.003(3)
C32 0.013(3) 0.024(3) 0.018(3) 0.005(3) 0.001(2) 0.003(3)
C33 0.019(3) 0.032(4) 0.018(3) 0.003(3) 0.003(3) 0.009(3)
C34 0.014(3) 0.036(4) 0.016(3) 0.010(3) 0.006(3) 0.000(3)
C35 0.020(4) 0.026(4) 0.032(4) 0.009(3) 0.001(3) 0.007(3)
C36 0.022(4) 0.026(3) 0.020(3) 0.005(3) 0.002(3) 0.004(3)
C37 0.036(4) 0.023(3) 0.024(3) 0.011(3) 0.008(3) 0.013(3)
C38 0.027(4) 0.038(4) 0.028(4) 0.016(3) 0.005(3) 0.003(3)
C39 0.037(4) 0.026(4) 0.036(4) 0.006(3) 0.017(3) 0.010(3)

loop_
_atom_type_symbol
_atom_type_description
_atom_type_scat_dispersion_real
_atom_type_scat_dispersion_imag
_atom_type_scat_source
C C 0.0033 0.0016 'International Tables Vol C Tables 4.2.6.8 and 6.1.1.4'
H H 0.0000 0.0000 'International Tables Vol C Tables 4.2.6.8 and 6.1.1.4'
O O 0.0106 0.0060 'International Tables Vol C Tables 4.2.6.8 and 6.1.1.4'
Ga Ga 0.2307 1.6083 'International Tables Vol C Tables 4.2.6.8 and 6.1.1.4'
U U -9.6767 9.6646 'International Tables Vol C Tables 4.2.6.8 and 6.1.1.4'

loop_
_geom_angle_atom_site_label_1
_geom_angle_atom_site_label_2
_geom_angle_atom_site_label_3
_geom_angle
_geom_angle_site_symmetry_1
_geom_angle_site_symmetry_3
_geom_angle_publ_flag
O1 U1 Ga1 95.97(11) . . ?
O1 U1 C1 89.2(2) . . ?
O1 U1 C2 118.0(2) . . ?
O1 U1 C3 132.3(2) . . ?
O1 U1 C4 108.94(19) . . ?
O1 U1 C5 83.17(19) . . ?
O1 U1 C11 127.21(17) . . ?
O1 U1 C12 126.57(18) . . ?
O1 U1 C13 97.55(18) . . ?
O1 U1 C14 81.31(18) . . ?
O1 U1 C15 98.04(17) . . ?
C1 U1 Ga1 84.92(15) . . ?
C1 U1 C2 29.5(2) . . ?
C1 U1 C3 48.8(2) . . ?
C1 U1 C4 49.18(18) . . ?
C1 U1 C11 135.5(2) . . ?
C1 U1 C12 143.2(2) . . ?
C1 U1 C13 163.7(2) . . ?
C1 U1 C14 166.4(2) . . ?
C1 U1 C15 144.7(2) . . ?
C2 U1 Ga1 77.00(14) . . ?
C2 U1 C3 29.3(2) . . ?
C2 U1 C12 113.8(2) . . ?
C3 U1 Ga1 100.49(13) . . ?
C4 U1 Ga1 125.44(13) . . ?
C4 U1 C2 48.45(19) . . ?
C4 U1 C3 29.21(19) . . ?
C4 U1 C11 90.85(19) . . ?
C4 U1 C12 114.54(19) . . ?
C4 U1 C13 139.55(18) . . ?
C4 U1 C14 125.19(18) . . ?
C4 U1 C15 96.15(18) . . ?
C5 U1 Ga1 114.61(14) . . ?
C5 U1 C1 29.9(2) . . ?
C5 U1 C2 49.0(2) . . ?
C5 U1 C3 49.3(2) . . ?
C5 U1 C4 30.51(19) . . ?
C5 U1 C11 120.1(2) . . ?
C5 U1 C12 145.02(19) . . ?
C5 U1 C13 165.64(19) . . ?
C5 U1 C14 138.0(2) . . ?
C5 U1 C15 116.5(2) . . ?
C11 U1 Ga1 111.63(14) . . ?
C11 U1 C2 111.7(2) . . ?
C11 U1 C3 86.9(2) . . ?
C11 U1 C12 29.39(19) . . ?
C11 U1 C13 48.73(19) . . ?
C12 U1 Ga1 83.27(13) . . ?
C12 U1 C3 99.7(2) . . ?
C13 U1 Ga1 79.65(13) . . ?
C13 U1 C2 138.9(2) . . ?
C13 U1 C3 129.2(2) . . ?
C13 U1 C12 29.49(18) . . ?
C14 U1 Ga1 105.64(14) . . ?
C14 U1 C2 160.4(2) . . ?
C14 U1 C3 134.44(19) . . ?
C14 U1 C11 48.92(18) . . ?
C14 U1 C12 48.64(19) . . ?
C14 U1 C13 29.5(2) . . ?
C15 U1 Ga1 128.12(14) . . ?
C15 U1 C2 134.7(2) . . ?
C15 U1 C3 105.79(19) . . ?
C15 U1 C11 29.84(19) . . ?
C15 U1 C12 48.97(19) . . ?
C15 U1 C13 49.12(19) . . ?
C15 U1 C14 29.96(17) . . ?
C21 Ga1 U1 146.33(18) . . ?
C21 Ga1 C22 35.6(2) . . ?
C21 Ga1 C23 59.4(2) . . ?
C21 Ga1 C24 59.3(2) . . ?
C21 Ga1 C25 35.8(2) . . ?
C22 Ga1 U1 148.60(17) . . ?
C22 Ga1 C23 35.4(2) . . ?
C23 Ga1 U1 150.70(17) . . ?
C24 Ga1 U1 150.16(17) . . ?
C24 Ga1 C22 59.0(2) . . ?
C24 Ga1 C23 35.8(2) . . ?
C25 Ga1 U1 147.13(16) . . ?
C25 Ga1 C22 59.4(2) . . ?
C25 Ga1 C23 59.7(2) . . ?
C25 Ga1 C24 35.7(2) . . ?
C31 O1 U1 176.8(4) . . ?
C2 C1 U1 77.7(4) . . ?
C2 C1 C6 126.2(7) . . ?
C5 C1 U1 74.7(4) . . ?
C5 C1 C2 109.0(6) . . ?
C5 C1 C6 124.7(8) . . ?
C6 C1 U1 117.1(5) . . ?
C1 C2 U1 72.8(4) . . ?
C1 C2 C3 108.1(6) . . ?
C1 C2 C7 126.8(7) . . ?
C3 C2 U1 75.6(3) . . ?
C3 C2 C7 124.5(8) . . ?
C7 C2 U1 124.5(5) . . ?
C2 C3 U1 75.1(4) . . ?
C2 C3 C8 124.1(6) . . ?
C4 C3 U1 73.2(3) . . ?
C4 C3 C2 107.8(6) . . ?
C4 C3 C8 127.5(6) . . ?
C8 C3 U1 124.7(5) . . ?
C3 C4 U1 77.6(4) . . ?
C3 C4 C5 108.7(6) . . ?
C3 C4 C9 127.1(6) . . ?
C5 C4 U1 73.9(3) . . ?
C5 C4 C9 123.8(6) . . ?
C9 C4 U1 120.4(4) . . ?
C1 C5 U1 75.4(4) . . ?
C1 C5 C4 106.4(6) . . ?
C1 C5 C10 127.4(7) . . ?
C4 C5 U1 75.6(4) . . ?
C4 C5 C10 126.0(6) . . ?
C10 C5 U1 117.9(5) . . ?
C1 C6 H6A 109.5 . . ?
C1 C6 H6B 109.5 . . ?
C1 C6 H6C 109.5 . . ?
H6A C6 H6B 109.5 . . ?
H6A C6 H6C 109.5 . . ?
H6B C6 H6C 109.5 . . ?
C2 C7 H7A 109.5 . . ?
C2 C7 H7B 109.5 . . ?
C2 C7 H7C 109.5 . . ?
H7A C7 H7B 109.5 . . ?
H7A C7 H7C 109.5 . . ?
H7B C7 H7C 109.5 . . ?
C3 C8 H8A 109.5 . . ?
C3 C8 H8B 109.5 . . ?
C3 C8 H8C 109.5 . . ?
H8A C8 H8B 109.5 . . ?
H8A C8 H8C 109.5 . . ?
H8B C8 H8C 109.5 . . ?
C4 C9 H9A 109.5 . . ?
C4 C9 H9B 109.5 . . ?
C4 C9 H9C 109.5 . . ?
H9A C9 H9B 109.5 . . ?
H9A C9 H9C 109.5 . . ?
H9B C9 H9C 109.5 . . ?
C5 C10 H10A 109.5 . . ?
C5 C10 H10B 109.5 . . ?
C5 C10 H10C 109.5 . . ?
H10A C10 H10B 109.5 . . ?
H10A C10 H10C 109.5 . . ?
H10B C10 H10C 109.5 . . ?
C12 C11 U1 76.0(4) . . ?
C12 C11 C15 108.2(5) . . ?
C12 C11 C16 125.7(6) . . ?
C15 C11 U1 74.0(3) . . ?
C15 C11 C16 124.8(6) . . ?
C16 C11 U1 126.4(5) . . ?
C11 C12 U1 74.6(4) . . ?
C11 C12 C13 108.0(6) . . ?
C11 C12 C17 125.8(6) . . ?
C13 C12 U1 74.6(4) . . ?
C13 C12 C17 126.0(6) . . ?
C17 C12 U1 120.5(4) . . ?
C12 C13 U1 75.9(4) . . ?
C12 C13 C18 127.3(6) . . ?
C14 C13 U1 74.7(4) . . ?
C14 C13 C12 108.1(5) . . ?
C14 C13 C18 124.2(6) . . ?
C18 C13 U1 121.3(4) . . ?
C13 C14 U1 75.9(3) . . ?
C13 C14 C15 108.3(6) . . ?
C13 C14 C19 125.2(6) . . ?
C15 C14 U1 74.5(3) . . ?
C15 C14 C19 126.2(6) . . ?
C19 C14 U1 120.2(4) . . ?
C11 C15 U1 76.2(4) . . ?
C11 C15 C14 107.3(6) . . ?
C11 C15 C20 125.3(6) . . ?
C14 C15 U1 75.5(3) . . ?
C14 C15 C20 126.6(6) . . ?
C20 C15 U1 122.1(4) . . ?
C11 C16 H16A 109.5 . . ?
C11 C16 H16B 109.5 . . ?
C11 C16 H16C 109.5 . . ?
H16A C16 H16B 109.5 . . ?
H16A C16 H16C 109.5 . . ?
H16B C16 H16C 109.5 . . ?
C12 C17 H17A 109.5 . . ?
C12 C17 H17B 109.5 . . ?
C12 C17 H17C 109.5 . . ?
H17A C17 H17B 109.5 . . ?
H17A C17 H17C 109.5 . . ?
H17B C17 H17C 109.5 . . ?
C13 C18 H18A 109.5 . . ?
C13 C18 H18B 109.5 . . ?
C13 C18 H18C 109.5 . . ?
H18A C18 H18B 109.5 . . ?
H18A C18 H18C 109.5 . . ?
H18B C18 H18C 109.5 . . ?
C14 C19 H19A 109.5 . . ?
C14 C19 H19B 109.5 . . ?
C14 C19 H19C 109.5 . . ?
H19A C19 H19B 109.5 . . ?
H19A C19 H19C 109.5 . . ?
H19B C19 H19C 109.5 . . ?
C15 C20 H20A 109.5 . . ?
C15 C20 H20B 109.5 . . ?
C15 C20 H20C 109.5 . . ?
H20A C20 H20B 109.5 . . ?
H20A C20 H20C 109.5 . . ?
H20B C20 H20C 109.5 . . ?
C22 C21 Ga1 72.8(4) . . ?
C22 C21 C25 108.1(6) . . ?
C22 C21 C26 126.3(7) . . ?
C25 C21 Ga1 72.2(4) . . ?
C25 C21 C26 125.2(7) . . ?
C26 C21 Ga1 126.3(5) . . ?
C21 C22 Ga1 71.6(4) . . ?
C21 C22 C23 108.8(6) . . ?
C21 C22 C27 124.7(7) . . ?
C23 C22 Ga1 72.9(4) . . ?
C23 C22 C27 126.4(7) . . ?
C27 C22 Ga1 124.6(5) . . ?
C22 C23 Ga1 71.7(4) . . ?
C22 C23 C24 107.0(6) . . ?
C22 C23 C28 127.8(6) . . ?
C24 C23 Ga1 71.5(3) . . ?
C24 C23 C28 125.0(7) . . ?
C28 C23 Ga1 125.8(5) . . ?
C23 C24 Ga1 72.8(4) . . ?
C23 C24 C29 125.1(6) . . ?
C25 C24 Ga1 71.7(3) . . ?
C25 C24 C23 108.5(6) . . ?
C25 C24 C29 126.2(6) . . ?
C29 C24 Ga1 125.8(5) . . ?
C21 C25 Ga1 72.0(4) . . ?
C21 C25 C30 126.1(7) . . ?
C24 C25 Ga1 72.6(4) . . ?
C24 C25 C21 107.6(6) . . ?
C24 C25 C30 126.2(6) . . ?
C30 C25 Ga1 124.6(4) . . ?
C21 C26 H26A 109.5 . . ?
C21 C26 H26B 109.5 . . ?
C21 C26 H26C 109.5 . . ?
H26A C26 H26B 109.5 . . ?
H26A C26 H26C 109.5 . . ?
H26B C26 H26C 109.5 . . ?
C22 C27 H27A 109.5 . . ?
C22 C27 H27B 109.5 . . ?
C22 C27 H27C 109.5 . . ?
H27A C27 H27B 109.5 . . ?
H27A C27 H27C 109.5 . . ?
H27B C27 H27C 109.5 . . ?
C23 C28 H28A 109.5 . . ?
C23 C28 H28B 109.5 . . ?
C23 C28 H28C 109.5 . . ?
H28A C28 H28B 109.5 . . ?
H28A C28 H28C 109.5 . . ?
H28B C28 H28C 109.5 . . ?
C24 C29 H29A 109.5 . . ?
C24 C29 H29B 109.5 . . ?
C24 C29 H29C 109.5 . . ?
H29A C29 H29B 109.5 . . ?
H29A C29 H29C 109.5 . . ?
H29B C29 H29C 109.5 . . ?
C25 C30 H30A 109.5 . . ?
C25 C30 H30B 109.5 . . ?
C25 C30 H30C 109.5 . . ?
H30A C30 H30B 109.5 . . ?
H30A C30 H30C 109.5 . . ?
H30B C30 H30C 109.5 . . ?
O1 C31 C32 119.2(6) . . ?
O1 C31 C36 121.7(6) . . ?
C36 C31 C32 119.2(6) . . ?
C31 C32 C37 119.6(6) . . ?
C33 C32 C31 119.1(6) . . ?
C33 C32 C37 121.3(6) . . ?
C32 C33 H33 118.9 . . ?
C34 C33 C32 122.2(6) . . ?
C34 C33 H33 118.9 . . ?
C33 C34 C35 117.9(6) . . ?
C33 C34 C38 120.5(6) . . ?
C35 C34 C38 121.6(6) . . ?
C34 C35 H35 119.3 . . ?
C36 C35 C34 121.5(6) . . ?
C36 C35 H35 119.3 . . ?
C31 C36 C39 120.9(6) . . ?
C35 C36 C31 120.1(6) . . ?
C35 C36 C39 119.0(6) . . ?
C32 C37 H37A 109.5 . . ?
C32 C37 H37B 109.5 . . ?
C32 C37 H37C 109.5 . . ?
H37A C37 H37B 109.5 . . ?
H37A C37 H37C 109.5 . . ?
H37B C37 H37C 109.5 . . ?
C34 C38 H38A 109.5 . . ?
C34 C38 H38B 109.5 . . ?
C34 C38 H38C 109.5 . . ?
H38A C38 H38B 109.5 . . ?
H38A C38 H38C 109.5 . . ?
H38B C38 H38C 109.5 . . ?
C36 C39 H39A 109.5 . . ?
C36 C39 H39B 109.5 . . ?
C36 C39 H39C 109.5 . . ?
H39A C39 H39B 109.5 . . ?
H39A C39 H39C 109.5 . . ?
H39B C39 H39C 109.5 . . ?

loop_
_geom_bond_atom_site_label_1
_geom_bond_atom_site_label_2
_geom_bond_distance
_geom_bond_site_symmetry_2
_geom_bond_publ_flag
U1 Ga1 3.1634(9) . ?
U1 O1 2.176(4) . ?
U1 C1 2.744(6) . ?
U1 C2 2.806(6) . ?
U1 C3 2.812(6) . ?
U1 C4 2.757(6) . ?
U1 C5 2.735(7) . ?
U1 C11 2.792(6) . ?
U1 C12 2.810(6) . ?
U1 C13 2.793(6) . ?
U1 C14 2.777(6) . ?
U1 C15 2.764(6) . ?
Ga1 C21 2.312(7) . ?
Ga1 C22 2.327(6) . ?
Ga1 C23 2.343(6) . ?
Ga1 C24 2.326(6) . ?
Ga1 C25 2.314(6) . ?
O1 C31 1.346(8) . ?
C1 C2 1.413(11) . ?
C1 C5 1.413(10) . ?
C1 C6 1.518(10) . ?
C2 C3 1.421(10) . ?
C2 C7 1.506(10) . ?
C3 C4 1.405(9) . ?
C3 C8 1.508(10) . ?
C4 C5 1.445(9) . ?
C4 C9 1.517(9) . ?
C5 C10 1.495(11) . ?
C6 H6A 0.9800 . ?
C6 H6B 0.9800 . ?
C6 H6C 0.9800 . ?
C7 H7A 0.9800 . ?
C7 H7B 0.9800 . ?
C7 H7C 0.9800 . ?
C8 H8A 0.9800 . ?
C8 H8B 0.9800 . ?
C8 H8C 0.9800 . ?
C9 H9A 0.9800 . ?
C9 H9B 0.9800 . ?
C9 H9C 0.9800 . ?
C10 H10A 0.9800 . ?
C10 H10B 0.9800 . ?
C10 H10C 0.9800 . ?
C11 C12 1.421(9) . ?
C11 C15 1.431(9) . ?
C11 C16 1.506(9) . ?
C12 C13 1.426(9) . ?
C12 C17 1.500(9) . ?
C13 C14 1.416(9) . ?
C13 C18 1.499(9) . ?
C14 C15 1.432(8) . ?
C14 C19 1.507(9) . ?
C15 C20 1.499(9) . ?
C16 H16A 0.9800 . ?
C16 H16B 0.9800 . ?
C16 H16C 0.9800 . ?
C17 H17A 0.9800 . ?
C17 H17B 0.9800 . ?
C17 H17C 0.9800 . ?
C18 H18A 0.9800 . ?
C18 H18B 0.9800 . ?
C18 H18C 0.9800 . ?
C19 H19A 0.9800 . ?
C19 H19B 0.9800 . ?
C19 H19C 0.9800 . ?
C20 H20A 0.9800 . ?
C20 H20B 0.9800 . ?
C20 H20C 0.9800 . ?
C21 C22 1.417(10) . ?
C21 C25 1.422(10) . ?
C21 C26 1.497(11) . ?
C22 C23 1.418(10) . ?
C22 C27 1.504(9) . ?
C23 C24 1.433(9) . ?
C23 C28 1.515(10) . ?
C24 C25 1.422(9) . ?
C24 C29 1.511(10) . ?
C25 C30 1.491(9) . ?
C26 H26A 0.9800 . ?
C26 H26B 0.9800 . ?
C26 H26C 0.9800 . ?
C27 H27A 0.9800 . ?
C27 H27B 0.9800 . ?
C27 H27C 0.9800 . ?
C28 H28A 0.9800 . ?
C28 H28B 0.9800 . ?
C28 H28C 0.9800 . ?
C29 H29A 0.9800 . ?
C29 H29B 0.9800 . ?
C29 H29C 0.9800 . ?
C30 H30A 0.9800 . ?
C30 H30B 0.9800 . ?
C30 H30C 0.9800 . ?
C31 C32 1.414(9) . ?
C31 C36 1.408(9) . ?
C32 C33 1.391(9) . ?
C32 C37 1.499(9) . ?
C33 H33 0.9500 . ?
C33 C34 1.390(9) . ?
C34 C35 1.403(9) . ?
C34 C38 1.531(9) . ?
C35 H35 0.9500 . ?
C35 C36 1.381(10) . ?
C36 C39 1.510(9) . ?
C37 H37A 0.9800 . ?
C37 H37B 0.9800 . ?
C37 H37C 0.9800 . ?
C38 H38A 0.9800 . ?
C38 H38B 0.9800 . ?
C38 H38C 0.9800 . ?
C39 H39A 0.9800 . ?
C39 H39B 0.9800 . ?
C39 H39C 0.9800 . ?
